data_4022870
loop_
_publ_author_name
'Harry W. Gibson'
'Hong Wang'
'Carla Slebodnick'
'Joseph Merola'
'W. Scott Kassel'
'Arnold L. Rheingold'

_publ_contact_author_address
;Department of Chemistry (0212)
Virginia Tech
Blacksburg, VA 24061
;
_publ_contact_author_email hwgibson@vt.edu
_publ_contact_author_fax 540-231-8517
_publ_contact_author_name 'Gibson, Harry W.'
_publ_contact_author_phone 540-231-5902
_publ_section_title
;
 Isomeric 2,6-Pyridino-Cryptands Based on Dibenzo-24-crown-8
;
_journal_name_full 'Journal of Organic Chemistry'
_journal_page_first 3381
_journal_page_last 3393
_journal_paper_doi 10.1021/jo070030l
_journal_volume 72
_journal_year 2007
_chemical_formula_moiety 'C33 H37 N O12'
_chemical_formula_sum 'C33 H37 N O12'
_chemical_formula_weight 639.64
_chemical_name_common cs649
_chemical_name_systematic
; 
 ? 
;
_space_group_IT_number 14
_symmetry_cell_setting monoclinic
_symmetry_space_group_name_Hall '-P 2yn'
_symmetry_space_group_name_H-M 'P 1 21/n 1'
_atom_sites_solution_hydrogens geom
_atom_sites_solution_primary direct
_atom_sites_solution_secondary difmap
_audit_creation_method SHELXL-97
_cell_angle_alpha 90.00
_cell_angle_beta 109.717(15)
_cell_angle_gamma 90.00
_cell_formula_units_Z 4
_cell_length_a 18.588(3)
_cell_length_b 7.3111(11)
_cell_length_c 23.438(4)
_cell_measurement_reflns_used 4170
_cell_measurement_temperature 100(2)
_cell_measurement_theta_max 8.760
_cell_measurement_theta_min 2.32
_cell_volume 2998.5(8)
_computing_cell_refinement 'CrysAlis (Oxford Diffraction)'
_computing_data_collection 'CrysAlis (Oxford Diffraction)'
_computing_data_reduction 'CrysAlis (Oxford Diffraction)'
_computing_molecular_graphics 'Bruker SHELXTL'
_computing_publication_material 'Bruker SHELXTL'
_computing_structure_refinement 'SHELXL-97 (Sheldrick, 1997)'
_computing_structure_solution 'SHELXS-97 (Sheldrick, 1990)'
_diffrn_ambient_temperature 100(2)
_diffrn_detector CCD
_diffrn_detector_type 'Oxford Diffraction Sapphire 3 CCD'
_diffrn_measured_fraction_theta_full 0.982
_diffrn_measured_fraction_theta_max 0.982
_diffrn_measurement_device '\k-geometry diffractometer'
_diffrn_measurement_device_type 'Oxford Diffraction Xcalibur'
_diffrn_measurement_method 'phi and omega scans'
_diffrn_radiation_monochromator graphite
_diffrn_radiation_probe x-ray
_diffrn_radiation_type MoK\a
_diffrn_radiation_wavelength 0.71073
_diffrn_reflns_av_R_equivalents 0.0633
_diffrn_reflns_av_sigmaI/netI 0.1290
_diffrn_reflns_limit_h_max 20
_diffrn_reflns_limit_h_min -22
_diffrn_reflns_limit_k_max 8
_diffrn_reflns_limit_k_min -6
_diffrn_reflns_limit_l_max 27
_diffrn_reflns_limit_l_min -27
_diffrn_reflns_number 17599
_diffrn_reflns_theta_full 25.06
_diffrn_reflns_theta_max 25.06
_diffrn_reflns_theta_min 3.70
_diffrn_source 'fine-focus sealed tube'
_diffrn_source_current 40
_diffrn_source_voltage 50
_diffrn_standards_decay_% <2%
_diffrn_standards_interval_count 50
_diffrn_standards_number 2
_exptl_absorpt_coefficient_mu 0.108
_exptl_absorpt_correction_type none
_exptl_crystal_colour colorless
_exptl_crystal_density_diffrn 1.417
_exptl_crystal_density_method 'not measured'
_exptl_crystal_description plate
_exptl_crystal_F_000 1352
_exptl_crystal_size_max 0.258
_exptl_crystal_size_mid 0.111
_exptl_crystal_size_min 0.030
_refine_diff_density_max 0.366
_refine_diff_density_min -0.328
_refine_diff_density_rms 0.078
_refine_ls_extinction_method none
_refine_ls_goodness_of_fit_ref 0.975
_refine_ls_hydrogen_treatment constr
_refine_ls_matrix_type full
_refine_ls_number_parameters 415
_refine_ls_number_reflns 5230
_refine_ls_number_restraints 0
_refine_ls_restrained_S_all 0.975
_refine_ls_R_factor_all 0.1442
_refine_ls_R_factor_gt 0.0649
_refine_ls_shift/su_max 0.000
_refine_ls_shift/su_mean 0.000
_refine_ls_structure_factor_coef Fsqd
_refine_ls_weighting_details 'calc w=1/[\s^2^(Fo^2^)+(0.1088P)^2^+0.0000P] where P=(Fo^2^+2Fc^2^)/3'
_refine_ls_weighting_scheme calc
_refine_ls_wR_factor_gt 0.1519
_refine_ls_wR_factor_ref 0.2070
_reflns_number_gt 2483
_reflns_number_total 5230
_reflns_threshold_expression >2sigma(I)
_cod_data_source_file jo070030lrom20070106_120027.cif
_cod_data_source_block 4monoclinic
_cod_depositor_comments
;
The following automatic conversions were performed:
'_symmetry_cell_setting' value 'Monoclinic' changed to 'monoclinic'
according to '/home/saulius/struct/CIF-dictionaries/cif_core.dic'
dictionary named 'cif_core.dic' version 2.4.1 from 2010-06-29.

Automatic conversion script
Id: cif_fix_enum 1527 2010-12-29 10:47:43Z saulius 
;
_cod_original_sg_symbol_H-M 'P 21/n'
_cod_database_code 4022870

loop_
_symmetry_equiv_pos_as_xyz
'x, y, z'
'-x+1/2, y+1/2, -z+1/2'
'-x, -y, -z'
'x-1/2, -y-1/2, z-1/2'

loop_
_atom_site_label
_atom_site_type_symbol
_atom_site_fract_x
_atom_site_fract_y
_atom_site_fract_z
_atom_site_U_iso_or_equiv
_atom_site_adp_type
_atom_site_occupancy
_atom_site_symmetry_multiplicity
_atom_site_calc_flag
_atom_site_refinement_flags
O1 O 0.03872(16) 0.8862(4) 0.88472(12) 0.0298(7) Uani 1 1 d .
O2 O -0.09702(16) 0.8436(4) 0.77568(12) 0.0325(8) Uani 1 1 d .
O3 O -0.18049(16) 0.5519(4) 0.69162(13) 0.0376(8) Uani 1 1 d .
O4 O 0.01629(16) 0.4334(4) 0.77620(12) 0.0315(7) Uani 1 1 d .
O5 O 0.05585(16) 0.7977(4) 0.99694(12) 0.0331(7) Uani 1 1 d .
O6 O 0.12989(15) 0.5319(4) 1.09921(12) 0.0296(7) Uani 1 1 d .
O7 O 0.21833(15) 0.3440(4) 1.03931(12) 0.0273(7) Uani 1 1 d .
O8 O 0.12977(15) 0.3869(4) 0.87850(12) 0.0304(7) Uani 1 1 d .
O9 O 0.38771(16) 0.7421(4) 1.02045(13) 0.0357(8) Uani 1 1 d .
O10 O 0.49284(17) 0.8476(4) 1.09242(14) 0.0447(9) Uani 1 1 d .
O11 O 0.37062(16) 0.5615(4) 0.83601(12) 0.0311(7) Uani 1 1 d .
O12 O 0.47223(17) 0.5314(4) 0.80444(14) 0.0411(8) Uani 1 1 d .
N1 N 0.45792(19) 0.6825(4) 0.94403(15) 0.0274(8) Uani 1 1 d .
C1 C 0.1123(2) 0.8605(5) 0.92258(18) 0.0256(10) Uani 1 1 d .
C2 C 0.1222(2) 0.8166(5) 0.98349(18) 0.0252(10) Uani 1 1 d .
C3 C 0.1948(2) 0.7949(5) 1.02443(18) 0.0255(10) Uani 1 1 d .
H3 H 0.2011 0.7641 1.0652 0.031 Uiso 1 1 calc R
C4 C 0.2597(2) 0.8172(6) 1.0073(2) 0.0297(10) Uani 1 1 d .
C5 C 0.2504(2) 0.8573(5) 0.94779(18) 0.0292(10) Uani 1 1 d .
H5 H 0.2939 0.8699 0.9356 0.035 Uiso 1 1 calc R
C6 C 0.1764(2) 0.8798(5) 0.90482(19) 0.0298(10) Uani 1 1 d .
H6 H 0.1704 0.9080 0.8639 0.036 Uiso 1 1 calc R
C7 C 0.0889(2) 0.4498(5) 0.77387(19) 0.0269(10) Uani 1 1 d .
C8 C 0.1501(2) 0.4266(5) 0.82853(19) 0.0271(10) Uani 1 1 d .
C9 C 0.2244(2) 0.4467(5) 0.82934(19) 0.0283(10) Uani 1 1 d .
H9 H 0.2653 0.4331 0.8666 0.034 Uiso 1 1 calc R
C10 C 0.2410(2) 0.4865(5) 0.77672(18) 0.0277(10) Uani 1 1 d .
C11 C 0.1805(3) 0.5097(6) 0.72302(19) 0.0328(11) Uani 1 1 d .
H11 H 0.1905 0.5365 0.6867 0.039 Uiso 1 1 calc R
C12 C 0.1044(3) 0.4938(6) 0.7217(2) 0.0335(11) Uani 1 1 d .
H12 H 0.0635 0.5135 0.6848 0.040 Uiso 1 1 calc R
C13 C 0.0311(2) 0.9543(6) 0.82545(18) 0.0288(10) Uani 1 1 d .
H13A H 0.0478 0.8593 0.8025 0.035 Uiso 1 1 calc R
H13B H 0.0642 1.0629 0.8292 0.035 Uiso 1 1 calc R
C14 C -0.0506(2) 1.0051(6) 0.7921(2) 0.0321(11) Uani 1 1 d .
H14A H -0.0699 1.0840 0.8181 0.039 Uiso 1 1 calc R
H14B H -0.0539 1.0749 0.7551 0.039 Uiso 1 1 calc R
C15 C -0.1626(3) 0.8724(6) 0.7243(2) 0.0395(12) Uani 1 1 d .
H15A H -0.1473 0.8999 0.6886 0.047 Uiso 1 1 calc R
H15B H -0.1919 0.9780 0.7313 0.047 Uiso 1 1 calc R
C16 C -0.2117(2) 0.7035(6) 0.7123(2) 0.0357(11) Uani 1 1 d .
H16A H -0.2207 0.6687 0.7502 0.043 Uiso 1 1 calc R
H16B H -0.2618 0.7332 0.6817 0.043 Uiso 1 1 calc R
C17 C -0.1185(2) 0.4631(6) 0.7370(2) 0.0387(12) Uani 1 1 d .
H17A H -0.1294 0.3307 0.7376 0.046 Uiso 1 1 calc R
H17B H -0.1129 0.5143 0.7774 0.046 Uiso 1 1 calc R
C18 C -0.0447(2) 0.4907(6) 0.72369(19) 0.0318(11) Uani 1 1 d .
H18A H -0.0453 0.4171 0.6881 0.038 Uiso 1 1 calc R
H18B H -0.0385 0.6211 0.7150 0.038 Uiso 1 1 calc R
C19 C 0.0578(2) 0.8025(6) 1.05861(18) 0.0318(11) Uani 1 1 d .
H19A H 0.0132 0.8728 1.0606 0.038 Uiso 1 1 calc R
H19B H 0.1045 0.8682 1.0834 0.038 Uiso 1 1 calc R
C20 C 0.0570(2) 0.6176(6) 1.08553(19) 0.0301(10) Uani 1 1 d .
H20A H 0.0441 0.6296 1.1230 0.036 Uiso 1 1 calc R
H20B H 0.0174 0.5409 1.0566 0.036 Uiso 1 1 calc R
C21 C 0.1287(2) 0.3382(5) 1.09688(19) 0.0288(10) Uani 1 1 d .
H21A H 0.0845 0.2961 1.0621 0.035 Uiso 1 1 calc R
H21B H 0.1233 0.2881 1.1345 0.035 Uiso 1 1 calc R
C22 C 0.2014(2) 0.2717(6) 1.09012(17) 0.0287(10) Uani 1 1 d .
H22A H 0.2442 0.3026 1.1275 0.034 Uiso 1 1 calc R
H22B H 0.1991 0.1367 1.0867 0.034 Uiso 1 1 calc R
C23 C 0.1575(2) 0.3308(6) 0.98332(18) 0.0279(10) Uani 1 1 d .
H23A H 0.1173 0.4218 0.9814 0.033 Uiso 1 1 calc R
H23B H 0.1345 0.2071 0.9782 0.033 Uiso 1 1 calc R
C24 C 0.1920(2) 0.3681(6) 0.93470(17) 0.0271(10) Uani 1 1 d .
H24A H 0.2227 0.4818 0.9440 0.033 Uiso 1 1 calc R
H24B H 0.2257 0.2658 0.9322 0.033 Uiso 1 1 calc R
C25 C 0.3382(2) 0.7878(6) 1.0537(2) 0.0332(11) Uani 1 1 d .
H25A H 0.3561 0.9004 1.0778 0.040 Uiso 1 1 calc R
H25B H 0.3369 0.6872 1.0817 0.040 Uiso 1 1 calc R
C26 C 0.4607(3) 0.7864(6) 1.0428(2) 0.0328(11) Uani 1 1 d .
C27 C 0.3216(2) 0.5019(6) 0.77710(18) 0.0296(10) Uani 1 1 d .
H27A H 0.3391 0.3818 0.7674 0.035 Uiso 1 1 calc R
H27B H 0.3239 0.5908 0.7459 0.035 Uiso 1 1 calc R
C28 C 0.4445(2) 0.5766(5) 0.8426(2) 0.0285(10) Uani 1 1 d .
C29 C 0.5013(2) 0.7437(5) 0.99867(19) 0.0288(10) Uani 1 1 d .
C30 C 0.5791(2) 0.7771(6) 1.0135(2) 0.0325(11) Uani 1 1 d .
H30 H 0.6078 0.8249 1.0522 0.039 Uiso 1 1 calc R
C31 C 0.6138(2) 0.7403(6) 0.9717(2) 0.0336(11) Uani 1 1 d .
H31 H 0.6670 0.7614 0.9810 0.040 Uiso 1 1 calc R
C32 C 0.5703(2) 0.6721(6) 0.9156(2) 0.0302(10) Uani 1 1 d .
H32 H 0.5929 0.6435 0.8859 0.036 Uiso 1 1 calc R
C33 C 0.4928(2) 0.6465(5) 0.90406(19) 0.0281(10) Uani 1 1 d .

loop_
_atom_site_aniso_label
_atom_site_aniso_U_11
_atom_site_aniso_U_22
_atom_site_aniso_U_33
_atom_site_aniso_U_23
_atom_site_aniso_U_13
_atom_site_aniso_U_12
O1 0.0267(16) 0.0352(17) 0.0219(16) 0.0043(13) 0.0007(13) -0.0003(13)
O2 0.0298(17) 0.0343(18) 0.0244(17) 0.0016(13) -0.0026(14) 0.0010(13)
O3 0.0276(17) 0.0370(19) 0.0350(18) 0.0015(14) -0.0070(14) 0.0083(14)
O4 0.0259(17) 0.0338(17) 0.0269(17) 0.0049(13) -0.0013(13) 0.0002(13)
O5 0.0271(17) 0.0452(19) 0.0257(17) 0.0049(14) 0.0073(14) 0.0073(14)
O6 0.0243(16) 0.0299(18) 0.0295(16) -0.0002(13) 0.0023(13) 0.0041(13)
O7 0.0241(16) 0.0343(17) 0.0216(15) -0.0003(12) 0.0050(13) -0.0020(13)
O8 0.0231(16) 0.0406(18) 0.0215(16) -0.0012(13) -0.0004(13) -0.0022(13)
O9 0.0236(17) 0.050(2) 0.0327(18) -0.0075(14) 0.0079(15) -0.0038(14)
O10 0.0307(18) 0.068(2) 0.0279(19) -0.0175(17) 0.0005(15) -0.0081(16)
O11 0.0285(17) 0.0369(18) 0.0229(16) -0.0036(13) 0.0021(13) 0.0012(13)
O12 0.0329(19) 0.059(2) 0.0311(18) -0.0106(15) 0.0101(15) 0.0006(15)
N1 0.030(2) 0.026(2) 0.0217(19) 0.0016(15) 0.0029(17) 0.0029(15)
C1 0.023(2) 0.025(2) 0.024(2) 0.0009(18) 0.0030(19) -0.0048(18)
C2 0.028(2) 0.026(2) 0.022(2) 0.0039(17) 0.0088(19) 0.0005(18)
C3 0.030(2) 0.025(2) 0.019(2) -0.0068(17) 0.0049(19) -0.0021(18)
C4 0.026(2) 0.028(3) 0.035(3) -0.0022(19) 0.011(2) -0.0054(19)
C5 0.031(3) 0.034(3) 0.026(2) -0.0049(19) 0.015(2) -0.003(2)
C6 0.037(3) 0.028(3) 0.025(2) 0.0037(19) 0.010(2) -0.003(2)
C7 0.022(2) 0.019(2) 0.035(3) -0.0048(19) 0.002(2) 0.0006(18)
C8 0.034(3) 0.020(2) 0.026(2) -0.0016(18) 0.009(2) 0.0012(19)
C9 0.021(2) 0.034(3) 0.025(2) 0.0033(19) 0.0009(19) -0.0031(19)
C10 0.031(3) 0.024(2) 0.023(2) -0.0016(18) 0.0028(19) 0.0054(19)
C11 0.044(3) 0.032(3) 0.017(2) 0.0033(18) 0.003(2) 0.001(2)
C12 0.034(3) 0.034(3) 0.028(3) 0.001(2) 0.003(2) 0.004(2)
C13 0.033(3) 0.027(2) 0.024(2) -0.0008(18) 0.007(2) -0.0021(19)
C14 0.035(3) 0.026(2) 0.029(2) 0.0021(19) 0.001(2) -0.002(2)
C15 0.035(3) 0.042(3) 0.031(3) -0.005(2) -0.003(2) 0.006(2)
C16 0.023(2) 0.047(3) 0.031(3) 0.003(2) 0.002(2) 0.010(2)
C17 0.027(3) 0.036(3) 0.039(3) 0.003(2) -0.007(2) 0.002(2)
C18 0.025(2) 0.032(3) 0.028(2) 0.0005(19) -0.004(2) 0.0067(19)
C19 0.026(2) 0.048(3) 0.020(2) 0.003(2) 0.0064(19) 0.005(2)
C20 0.028(3) 0.033(3) 0.026(2) -0.003(2) 0.006(2) 0.005(2)
C21 0.032(3) 0.025(3) 0.027(2) -0.0014(18) 0.008(2) -0.0012(19)
C22 0.033(3) 0.027(2) 0.019(2) 0.0031(18) -0.0015(19) -0.0015(19)
C23 0.025(2) 0.029(3) 0.028(2) -0.0019(18) 0.007(2) 0.0041(18)
C24 0.024(2) 0.028(2) 0.025(2) 0.0004(18) 0.0026(19) -0.0027(18)
C25 0.025(2) 0.041(3) 0.032(3) -0.002(2) 0.006(2) 0.000(2)
C26 0.028(3) 0.034(3) 0.032(3) 0.000(2) 0.004(2) -0.003(2)
C27 0.030(2) 0.035(3) 0.022(2) -0.0019(19) 0.007(2) -0.003(2)
C28 0.025(3) 0.027(2) 0.031(3) 0.0046(19) 0.007(2) 0.0007(19)
C29 0.018(2) 0.027(2) 0.032(2) 0.0052(19) -0.0047(19) 0.0031(18)
C30 0.023(2) 0.032(3) 0.036(3) 0.007(2) 0.001(2) 0.0010(19)
C31 0.020(2) 0.044(3) 0.036(3) 0.011(2) 0.008(2) 0.007(2)
C32 0.024(2) 0.034(3) 0.032(3) 0.003(2) 0.008(2) 0.0028(19)
C33 0.027(2) 0.026(2) 0.030(2) 0.0023(19) 0.006(2) 0.0048(19)

loop_
_atom_type_symbol
_atom_type_description
_atom_type_scat_dispersion_real
_atom_type_scat_dispersion_imag
_atom_type_scat_source
C C 0.0033 0.0016 'International Tables Vol C Tables 4.2.6.8 and 6.1.1.4'
H H 0.0000 0.0000 'International Tables Vol C Tables 4.2.6.8 and 6.1.1.4'
N N 0.0061 0.0033 'International Tables Vol C Tables 4.2.6.8 and 6.1.1.4'
O O 0.0106 0.0060 'International Tables Vol C Tables 4.2.6.8 and 6.1.1.4'

loop_
_geom_angle_atom_site_label_1
_geom_angle_atom_site_label_2
_geom_angle_atom_site_label_3
_geom_angle
C1 O1 C13 115.1(3)
C15 O2 C14 112.0(3)
C16 O3 C17 114.9(3)
C7 O4 C18 116.4(3)
C2 O5 C19 120.5(3)
C21 O6 C20 115.4(3)
C23 O7 C22 114.5(3)
C8 O8 C24 115.6(3)
C26 O9 C25 119.3(3)
C28 O11 C27 115.4(3)
C33 N1 C29 117.3(4)
O1 C1 C6 124.0(4)
O1 C1 C2 116.6(4)
C6 C1 C2 119.3(4)
C3 C2 O5 124.8(4)
C3 C2 C1 119.7(4)
O5 C2 C1 115.5(3)
C2 C3 C4 121.5(4)
C5 C4 C3 119.2(4)
C5 C4 C25 121.4(4)
C3 C4 C25 119.4(4)
C4 C5 C6 120.4(4)
C1 C6 C5 119.9(4)
O4 C7 C12 123.7(4)
O4 C7 C8 117.1(4)
C12 C7 C8 119.2(4)
O8 C8 C9 124.8(4)
O8 C8 C7 115.5(4)
C9 C8 C7 119.7(4)
C8 C9 C10 121.7(4)
C11 C10 C9 118.3(4)
C11 C10 C27 119.9(4)
C9 C10 C27 121.8(4)
C10 C11 C12 120.7(4)
C7 C12 C11 120.4(4)
O1 C13 C14 109.9(3)
O2 C14 C13 110.3(3)
O2 C15 C16 109.4(4)
O3 C16 C15 114.6(4)
O3 C17 C18 110.1(4)
O4 C18 C17 107.1(3)
O5 C19 C20 113.8(3)
O6 C20 C19 110.4(3)
O6 C21 C22 109.0(3)
O7 C22 C21 115.4(3)
O7 C23 C24 106.1(3)
O8 C24 C23 107.1(3)
O9 C25 C4 106.4(3)
O10 C26 O9 125.9(4)
O10 C26 C29 122.8(4)
O9 C26 C29 111.2(4)
O11 C27 C10 109.6(3)
O12 C28 O11 124.5(4)
O12 C28 C33 122.0(4)
O11 C28 C33 113.4(4)
N1 C29 C30 122.5(4)
N1 C29 C26 116.6(4)
C30 C29 C26 120.8(4)
C31 C30 C29 119.2(4)
C30 C31 C32 119.0(4)
C31 C32 C33 118.1(4)
N1 C33 C32 123.8(4)
N1 C33 C28 117.7(4)
C32 C33 C28 118.5(4)

loop_
_geom_bond_atom_site_label_1
_geom_bond_atom_site_label_2
_geom_bond_distance
O1 C1 1.369(5)
O1 C13 1.437(5)
O2 C15 1.411(5)
O2 C14 1.436(5)
O3 C16 1.410(5)
O3 C17 1.434(5)
O4 C7 1.375(5)
O4 C18 1.426(5)
O5 C2 1.380(5)
O5 C19 1.434(5)
O6 C21 1.417(5)
O6 C20 1.427(5)
O7 C23 1.417(5)
O7 C22 1.431(5)
O8 C8 1.377(5)
O8 C24 1.437(4)
O9 C26 1.320(5)
O9 C25 1.432(5)
O10 C26 1.200(5)
O11 C28 1.334(5)
O11 C27 1.442(5)
O12 C28 1.218(5)
N1 C33 1.334(5)
N1 C29 1.339(5)
C1 C6 1.397(6)
C1 C2 1.413(5)
C2 C3 1.375(5)
C3 C4 1.405(6)
C4 C5 1.377(6)
C4 C25 1.512(6)
C5 C6 1.413(6)
C7 C12 1.385(6)
C7 C8 1.407(5)
C8 C9 1.383(6)
C9 C10 1.399(6)
C10 C11 1.386(5)
C10 C27 1.499(6)
C11 C12 1.409(6)
C13 C14 1.503(6)
C15 C16 1.504(6)
C17 C18 1.519(6)
C19 C20 1.494(6)
C21 C22 1.495(6)
C23 C24 1.510(6)
C26 C29 1.505(6)
C28 C33 1.507(6)
C29 C30 1.390(6)
C30 C31 1.371(6)
C31 C32 1.384(6)
C32 C33 1.385(6)

loop_
_geom_torsion_atom_site_label_1
_geom_torsion_atom_site_label_2
_geom_torsion_atom_site_label_3
_geom_torsion_atom_site_label_4
_geom_torsion
C13 O1 C1 C6 -6.2(5)
C13 O1 C1 C2 172.1(3)
C19 O5 C2 C3 17.2(6)
C19 O5 C2 C1 -163.1(3)
O1 C1 C2 C3 -177.9(3)
C6 C1 C2 C3 0.5(6)
O1 C1 C2 O5 2.5(5)
C6 C1 C2 O5 -179.2(3)
O5 C2 C3 C4 -179.7(4)
C1 C2 C3 C4 0.6(6)
C2 C3 C4 C5 -1.6(6)
C2 C3 C4 C25 -178.7(4)
C3 C4 C5 C6 1.4(6)
C25 C4 C5 C6 178.4(4)
O1 C1 C6 C5 177.6(4)
C2 C1 C6 C5 -0.7(6)
C4 C5 C6 C1 -0.3(6)
C18 O4 C7 C12 -9.1(5)
C18 O4 C7 C8 168.5(3)
C24 O8 C8 C9 0.7(5)
C24 O8 C8 C7 -178.4(3)
O4 C7 C8 O8 1.0(5)
C12 C7 C8 O8 178.6(3)
O4 C7 C8 C9 -178.1(3)
C12 C7 C8 C9 -0.5(6)
O8 C8 C9 C10 179.8(4)
C7 C8 C9 C10 -1.2(6)
C8 C9 C10 C11 1.3(6)
C8 C9 C10 C27 -177.8(4)
C9 C10 C11 C12 0.1(6)
C27 C10 C11 C12 179.3(4)
O4 C7 C12 C11 179.4(4)
C8 C7 C12 C11 1.9(6)
C10 C11 C12 C7 -1.8(6)
C1 O1 C13 C14 -170.9(3)
C15 O2 C14 C13 -154.1(4)
O1 C13 C14 O2 -70.8(4)
C14 O2 C15 C16 -175.7(4)
C17 O3 C16 C15 74.0(5)
O2 C15 C16 O3 -69.7(5)
C16 O3 C17 C18 -112.5(4)
C7 O4 C18 C17 -179.1(3)
O3 C17 C18 O4 168.2(3)
C2 O5 C19 C20 -98.7(4)
C21 O6 C20 C19 -151.0(3)
O5 C19 C20 O6 74.8(4)
C20 O6 C21 C22 160.1(3)
C23 O7 C22 C21 -50.3(4)
O6 C21 C22 O7 -55.7(4)
C22 O7 C23 C24 -166.1(3)
C8 O8 C24 C23 178.4(3)
O7 C23 C24 O8 -170.2(3)
C26 O9 C25 C4 150.2(4)
C5 C4 C25 O9 -21.2(5)
C3 C4 C25 O9 155.8(4)
C25 O9 C26 O10 7.8(7)
C25 O9 C26 C29 -174.4(3)
C28 O11 C27 C10 178.5(3)
C11 C10 C27 O11 152.2(4)
C9 C10 C27 O11 -28.6(5)
C27 O11 C28 O12 -5.6(6)
C27 O11 C28 C33 177.7(3)
C33 N1 C29 C30 2.7(6)
C33 N1 C29 C26 179.1(3)
O10 C26 C29 N1 -177.6(4)
O9 C26 C29 N1 4.6(5)
O10 C26 C29 C30 -1.1(7)
O9 C26 C29 C30 -179.0(4)
N1 C29 C30 C31 -2.4(6)
C26 C29 C30 C31 -178.6(4)
C29 C30 C31 C32 0.4(6)
C30 C31 C32 C33 0.9(6)
C29 N1 C33 C32 -1.2(6)
C29 N1 C33 C28 179.7(3)
C31 C32 C33 N1 -0.6(6)
C31 C32 C33 C28 178.5(4)
O12 C28 C33 N1 -176.1(4)
O11 C28 C33 N1 0.7(5)
O12 C28 C33 C32 4.7(6)
O11 C28 C33 C32 -178.4(3)

loop_
_cod_related_entry_id
_cod_related_entry_database
_cod_related_entry_code
1 ChemSpider 17344203
